data_1555446
loop_
_publ_author_name
'Lai, Zengwei'
'Wang, Zhaobin'
'Sun, Jianwei'

_publ_section_title
;
 Organocatalytic Asymmetric Nucleophilic Addition to o-Quinone Methides by
 Alcohols.
;
_journal_issue 24
_journal_name_full 'Organic letters'
_journal_page_first 6058
_journal_page_last 6061
_journal_paper_doi 10.1021/acs.orglett.5b03072
_journal_volume 17
_journal_year 2015
_chemical_absolute_configuration ad
_chemical_formula_moiety 'C18 H22 O2'
_chemical_formula_sum 'C18 H22 O2'
_chemical_formula_weight 270.35
_space_group_crystal_system orthorhombic
_space_group_IT_number 19
_space_group_name_Hall 'P 2ac 2ab'
_space_group_name_H-M_alt 'P 21 21 21'
_atom_sites_solution_hydrogens geom
_atom_sites_solution_primary direct
_audit_creation_date 2015-07-15
_audit_creation_method
;
Olex2 1.2
(compiled 2015.01.26 svn.r3150 for OlexSys, GUI svn.r4998)
;
_cell_angle_alpha 90
_cell_angle_beta 90
_cell_angle_gamma 90
_cell_formula_units_Z 4
_cell_length_a 9.0068(2)
_cell_length_b 10.4780(3)
_cell_length_c 16.4734(4)
_cell_measurement_reflns_used 2613
_cell_measurement_temperature 100(2)
_cell_measurement_theta_max 75.2930
_cell_measurement_theta_min 5.3700
_cell_volume 1554.65(7)
_computing_cell_refinement
;
CrysAlisPro, Agilent Technologies,
Version 1.171.37.35 (release 13-08-2014 CrysAlis171 .NET)
(compiled Aug 13 2014,18:06:01)
;
_computing_data_collection
;
CrysAlisPro, Agilent Technologies,
Version 1.171.37.35 (release 13-08-2014 CrysAlis171 .NET)
(compiled Aug 13 2014,18:06:01)
;
_computing_data_reduction
;
CrysAlisPro, Agilent Technologies,
Version 1.171.37.35 (release 13-08-2014 CrysAlis171 .NET)
(compiled Aug 13 2014,18:06:01)
;
_computing_molecular_graphics 'Olex2 (Dolomanov et al., 2009)'
_computing_publication_material 'Olex2 (Dolomanov et al., 2009)'
_computing_structure_refinement 'ShelXL (Sheldrick, 2008)'
_computing_structure_solution 'ShelXS (Sheldrick, 2008)'
_diffrn_ambient_environment air
_diffrn_ambient_temperature 100(2)
_diffrn_detector 'CCD plate'
_diffrn_detector_area_resol_mean 10.3587
_diffrn_detector_type Atlas
_diffrn_measured_fraction_theta_full 0.990
_diffrn_measured_fraction_theta_max 0.989
_diffrn_measurement_details
;
#__ type_ start__ end____ width___ exp.time_
  1 omega   33.00   90.00   1.0000   15.0000
omega____ theta____ kappa____ phi______ frames
    -      110.5703  -30.0000  150.0000 57

#__ type_ start__ end____ width___ exp.time_
  2 omega -117.00  -15.00   1.0000    8.0000
omega____ theta____ kappa____ phi______ frames
    -      -40.8828  -37.0000   30.0000 102

#__ type_ start__ end____ width___ exp.time_
  3 omega -117.00  -15.00   1.0000    8.0000
omega____ theta____ kappa____ phi______ frames
    -      -40.8828  -37.0000  120.0000 102

#__ type_ start__ end____ width___ exp.time_
  4 omega   33.00   90.00   1.0000   15.0000
omega____ theta____ kappa____ phi______ frames
    -      110.5703  -30.0000 -180.0000 57

#__ type_ start__ end____ width___ exp.time_
  5 omega   33.00   90.00   1.0000   15.0000
omega____ theta____ kappa____ phi______ frames
    -      110.5703  -30.0000  -90.0000 57

#__ type_ start__ end____ width___ exp.time_
  6 omega   94.00  178.00   1.0000   15.0000
omega____ theta____ kappa____ phi______ frames
    -      110.5703  125.0000  -90.0000 84

#__ type_ start__ end____ width___ exp.time_
  7 omega   36.00   98.00   1.0000   15.0000
omega____ theta____ kappa____ phi______ frames
    -      110.5703  -45.0000 -120.0000 62

#__ type_ start__ end____ width___ exp.time_
  8 omega   26.00  108.00   1.0000   15.0000
omega____ theta____ kappa____ phi______ frames
    -      110.5703  -94.0000    0.0000 82

#__ type_ start__ end____ width___ exp.time_
  9 omega  -52.00    0.00   1.0000    8.0000
omega____ theta____ kappa____ phi______ frames
    -      -40.8828   41.0000   65.0000 52
;
_diffrn_measurement_device 'kappa diffractometer'
_diffrn_measurement_device_type 'SuperNova, Dual, Cu at zero, Atlas'
_diffrn_measurement_method '\w scans'
_diffrn_orient_matrix_UB_11 0.1469274000
_diffrn_orient_matrix_UB_12 -0.0745967000
_diffrn_orient_matrix_UB_13 0.0060836000
_diffrn_orient_matrix_UB_21 0.0233981000
_diffrn_orient_matrix_UB_22 0.0153503000
_diffrn_orient_matrix_UB_23 -0.0921330000
_diffrn_orient_matrix_UB_31 0.0844159000
_diffrn_orient_matrix_UB_32 0.1257630000
_diffrn_orient_matrix_UB_33 0.0147942000
_diffrn_radiation_monochromator mirror
_diffrn_radiation_probe x-ray
_diffrn_radiation_type CuK\a
_diffrn_radiation_wavelength 1.54184
_diffrn_reflns_av_R_equivalents 0.0296
_diffrn_reflns_av_unetI/netI 0.0434
_diffrn_reflns_limit_h_max 10
_diffrn_reflns_limit_h_min -9
_diffrn_reflns_limit_k_max 12
_diffrn_reflns_limit_k_min -8
_diffrn_reflns_limit_l_max 19
_diffrn_reflns_limit_l_min -17
_diffrn_reflns_number 5580
_diffrn_reflns_theta_full 66.500
_diffrn_reflns_theta_max 67.393
_diffrn_reflns_theta_min 5.002
_diffrn_source 'sealed X-ray tube'
_diffrn_source_current 0.80
_diffrn_source_power 0.040
_diffrn_source_target Cu
_diffrn_source_type 'SuperNova (Cu) X-ray Source'
_diffrn_source_voltage 50
_exptl_absorpt_coefficient_mu 0.576
_exptl_absorpt_correction_T_max 1.00000
_exptl_absorpt_correction_T_min 0.89234
_exptl_absorpt_correction_type multi-scan
_exptl_absorpt_process_details
;
CrysAlisPro, Agilent Technologies,
Version 1.171.37.35 (release 13-08-2014 CrysAlis171 .NET)
(compiled Aug 13 2014,18:06:01)
Empirical absorption correction using spherical harmonics,
 implemented in SCALE3 ABSPACK scaling algorithm.
;
_exptl_crystal_colour colourless
_exptl_crystal_density_diffrn 1.155
_exptl_crystal_description block
_exptl_crystal_F_000 584
_exptl_crystal_size_max 0.3
_exptl_crystal_size_mid 0.25
_exptl_crystal_size_min 0.1
_refine_diff_density_max 0.153
_refine_diff_density_min -0.150
_refine_diff_density_rms 0.032
_refine_ls_abs_structure_details
;
 Flack x determined using 944 quotients [(I+)-(I-)]/[(I+)+(I-)]
 (Parsons, Flack and Wagner, Acta Cryst. B69 (2013) 249-259).
;
_refine_ls_abs_structure_Flack 0.02(15)
_refine_ls_extinction_method none
_refine_ls_goodness_of_fit_ref 1.000
_refine_ls_hydrogen_treatment constr
_refine_ls_matrix_type full
_refine_ls_number_parameters 185
_refine_ls_number_reflns 2764
_refine_ls_number_restraints 0
_refine_ls_restrained_S_all 1.000
_refine_ls_R_factor_all 0.0424
_refine_ls_R_factor_gt 0.0352
_refine_ls_shift/su_max 0.000
_refine_ls_shift/su_mean 0.000
_refine_ls_structure_factor_coef Fsqd
_refine_ls_weighting_details 'w=1/[\s^2^(Fo^2^)+(0.0490P)^2^+0.0098P] where P=(Fo^2^+2Fc^2^)/3'
_refine_ls_weighting_scheme calc
_refine_ls_wR_factor_gt 0.0835
_refine_ls_wR_factor_ref 0.0883
_reflns_Friedel_coverage 0.720
_reflns_Friedel_fraction_full 0.984
_reflns_Friedel_fraction_max 0.981
_reflns_number_gt 2472
_reflns_number_total 2764
_reflns_threshold_expression 'I > 2\s(I)'
_cod_data_source_file ol5b03072_si_002.cif
_cod_data_source_block lai4cult
_cod_database_code 1555446
_shelx_space_group_comment
;
The symmetry employed for this shelxl refinement is uniquely defined
by the following loop, which should always be used as a source of
symmetry information in preference to the above space-group names.
They are only intended as comments.
;
_reflns_odcompleteness_completeness 99.46
_reflns_odcompleteness_iscentric 1
_reflns_odcompleteness_theta 68.13
_olex2_refinement_description
;
1. Fixed Uiso
 At 1.2 times of:
  All C(H) groups, All C(H,H) groups
 At 1.5 times of:
  All C(H,H,H) groups, All O(H) groups
2.a Ternary CH refined with riding coordinates:
 C10(H10)
2.b Secondary CH2 refined with riding coordinates:
 C20(H20A,H20B)
2.c Aromatic/amide H refined with riding coordinates:
 C3(H3), C4(H4), C5(H5), C6(H6), C12(H12), C13(H13), C14(H14), C15(H15),
 C16(H16)
2.d Idealised Me refined as rotating group:
 C22(H22A,H22B,H22C), C23(H23A,H23B,H23C), C24(H24A,H24B,H24C)
2.e Idealised tetrahedral OH refined as rotating group:
 O2(H2)
;
_shelx_shelxl_version_number 2014/7
_olex2_date_sample_data_collection 2015-07-03
_olex2_submission_special_instructions 'No special instructions were received'

loop_
_space_group_symop_operation_xyz
'x, y, z'
'-x+1/2, -y, z+1/2'
'x+1/2, -y+1/2, -z'
'-x, y+1/2, -z+1/2'

loop_
_atom_site_label
_atom_site_type_symbol
_atom_site_fract_x
_atom_site_fract_y
_atom_site_fract_z
_atom_site_U_iso_or_equiv
_atom_site_adp_type
_atom_site_occupancy
_atom_site_site_symmetry_order
_atom_site_calc_flag
_atom_site_refinement_flags_posn
O1 O 0.56541(15) 0.31613(15) 0.18709(9) 0.0231(3) Uani 1 1 d .
O2 O 0.36657(16) 0.14261(16) 0.16209(11) 0.0330(4) Uani 1 1 d .
H2 H 0.4504 0.1766 0.1567 0.049 Uiso 1 1 calc GR
C1 C 0.3532(2) 0.2954(2) 0.27272(13) 0.0249(5) Uani 1 1 d .
C2 C 0.2888(2) 0.2048(2) 0.22203(14) 0.0283(5) Uani 1 1 d .
C3 C 0.1396(3) 0.1735(3) 0.23102(17) 0.0412(7) Uani 1 1 d .
H3 H 0.0959 0.1116 0.1964 0.049 Uiso 1 1 calc R
C4 C 0.0547(3) 0.2323(3) 0.29016(17) 0.0488(9) Uani 1 1 d .
H4 H -0.0467 0.2095 0.2965 0.059 Uiso 1 1 calc R
C5 C 0.1160(3) 0.3232(3) 0.33971(17) 0.0477(8) Uani 1 1 d .
H5 H 0.0571 0.3641 0.3799 0.057 Uiso 1 1 calc R
C6 C 0.2649(3) 0.3552(3) 0.33087(15) 0.0363(6) Uani 1 1 d .
H6 H 0.3070 0.4188 0.3649 0.044 Uiso 1 1 calc R
C10 C 0.5172(2) 0.3303(2) 0.26978(13) 0.0227(5) Uani 1 1 d .
H10 H 0.5273 0.4222 0.2851 0.027 Uiso 1 1 calc R
C11 C 0.6093(2) 0.2515(2) 0.32863(12) 0.0208(4) Uani 1 1 d .
C12 C 0.6399(2) 0.1240(2) 0.31399(14) 0.0260(5) Uani 1 1 d .
H12 H 0.6058 0.0853 0.2653 0.031 Uiso 1 1 calc R
C13 C 0.7197(2) 0.0523(2) 0.36943(15) 0.0281(5) Uani 1 1 d .
H13 H 0.7399 -0.0351 0.3587 0.034 Uiso 1 1 calc R
C14 C 0.7699(2) 0.1078(2) 0.44059(14) 0.0267(5) Uani 1 1 d .
H14 H 0.8235 0.0585 0.4791 0.032 Uiso 1 1 calc R
C15 C 0.7418(3) 0.2350(2) 0.45521(14) 0.0337(5) Uani 1 1 d .
H15 H 0.7771 0.2736 0.5037 0.040 Uiso 1 1 calc R
C16 C 0.6618(2) 0.3074(2) 0.39918(13) 0.0292(5) Uani 1 1 d .
H16 H 0.6433 0.3952 0.4095 0.035 Uiso 1 1 calc R
C20 C 0.7065(2) 0.3741(2) 0.17098(14) 0.0273(5) Uani 1 1 d .
H20A H 0.7838 0.3337 0.2051 0.033 Uiso 1 1 calc R
H20B H 0.7025 0.4660 0.1846 0.033 Uiso 1 1 calc R
C21 C 0.7454(2) 0.3575(2) 0.08178(14) 0.0254(5) Uani 1 1 d .
C22 C 0.8966(2) 0.4204(3) 0.06857(15) 0.0358(6) Uani 1 1 d .
H22A H 0.8912 0.5104 0.0843 0.054 Uiso 1 1 calc GR
H22B H 0.9241 0.4140 0.0111 0.054 Uiso 1 1 calc GR
H22C H 0.9715 0.3770 0.1018 0.054 Uiso 1 1 calc GR
C23 C 0.7555(3) 0.2163(3) 0.06018(18) 0.0464(7) Uani 1 1 d .
H23A H 0.8322 0.1756 0.0935 0.070 Uiso 1 1 calc GR
H23B H 0.7812 0.2073 0.0027 0.070 Uiso 1 1 calc GR
H23C H 0.6595 0.1752 0.0705 0.070 Uiso 1 1 calc GR
C24 C 0.6290(3) 0.4226(3) 0.02869(15) 0.0415(7) Uani 1 1 d .
H24A H 0.5324 0.3816 0.0370 0.062 Uiso 1 1 calc GR
H24B H 0.6577 0.4151 -0.0285 0.062 Uiso 1 1 calc GR
H24C H 0.6221 0.5130 0.0435 0.062 Uiso 1 1 calc GR

loop_
_atom_site_aniso_label
_atom_site_aniso_U_11
_atom_site_aniso_U_22
_atom_site_aniso_U_33
_atom_site_aniso_U_23
_atom_site_aniso_U_13
_atom_site_aniso_U_12
O1 0.0201(7) 0.0268(8) 0.0225(7) 0.0016(7) 0.0022(6) -0.0055(6)
O2 0.0285(8) 0.0303(9) 0.0401(9) 0.0007(8) -0.0069(7) -0.0086(7)
C1 0.0207(9) 0.0288(12) 0.0253(10) 0.0106(10) 0.0008(8) 0.0043(9)
C2 0.0231(10) 0.0306(13) 0.0312(11) 0.0143(10) -0.0026(9) -0.0001(10)
C3 0.0255(11) 0.0517(17) 0.0464(15) 0.0242(14) -0.0105(10) -0.0088(11)
C4 0.0190(11) 0.079(2) 0.0485(16) 0.0351(16) 0.0031(11) 0.0019(13)
C5 0.0276(11) 0.079(2) 0.0371(13) 0.0214(16) 0.0088(11) 0.0167(14)
C6 0.0308(11) 0.0473(15) 0.0307(12) 0.0115(12) 0.0049(10) 0.0104(11)
C10 0.0232(10) 0.0209(11) 0.0239(11) 0.0016(9) 0.0021(8) 0.0010(9)
C11 0.0181(8) 0.0215(10) 0.0228(10) 0.0023(9) 0.0020(8) 0.0000(8)
C12 0.0245(10) 0.0218(11) 0.0317(12) -0.0015(10) -0.0070(9) -0.0025(9)
C13 0.0242(9) 0.0214(11) 0.0388(13) 0.0014(10) -0.0043(9) 0.0004(9)
C14 0.0237(9) 0.0292(12) 0.0271(12) 0.0063(10) -0.0018(8) 0.0029(9)
C15 0.0430(13) 0.0341(13) 0.0241(11) -0.0029(10) -0.0058(11) 0.0052(11)
C16 0.0385(12) 0.0238(11) 0.0254(11) -0.0035(10) -0.0010(9) 0.0062(10)
C20 0.0203(9) 0.0315(12) 0.0302(12) 0.0007(10) 0.0015(8) -0.0078(9)
C21 0.0189(9) 0.0308(12) 0.0267(11) 0.0007(9) 0.0029(8) -0.0045(9)
C22 0.0255(11) 0.0472(16) 0.0349(13) 0.0039(12) 0.0058(10) -0.0089(11)
C23 0.0378(14) 0.0431(16) 0.0584(17) -0.0134(14) 0.0201(13) -0.0073(12)
C24 0.0282(12) 0.0637(19) 0.0325(13) 0.0139(13) 0.0023(9) -0.0019(12)

loop_
_atom_type_symbol
_atom_type_description
_atom_type_scat_dispersion_real
_atom_type_scat_dispersion_imag
_atom_type_scat_source
C C 0.0181 0.0091 'International Tables Vol C Tables 4.2.6.8 and 6.1.1.4'
H H 0.0000 0.0000 'International Tables Vol C Tables 4.2.6.8 and 6.1.1.4'
O O 0.0492 0.0322 'International Tables Vol C Tables 4.2.6.8 and 6.1.1.4'

loop_
_geom_angle_atom_site_label_1
_geom_angle_atom_site_label_2
_geom_angle_atom_site_label_3
_geom_angle
C20 O1 C10 113.57(16)
C2 C1 C6 118.7(2)
C2 C1 C10 123.3(2)
C6 C1 C10 117.9(2)
O2 C2 C1 122.81(19)
O2 C2 C3 117.2(2)
C3 C2 C1 120.0(2)
C4 C3 C2 120.3(3)
C5 C4 C3 120.4(2)
C4 C5 C6 119.6(3)
C5 C6 C1 120.9(3)
O1 C10 C1 107.37(17)
O1 C10 C11 112.58(17)
C11 C10 C1 112.27(17)
C12 C11 C10 121.4(2)
C16 C11 C10 119.50(19)
C16 C11 C12 119.1(2)
C13 C12 C11 120.8(2)
C12 C13 C14 120.0(2)
C15 C14 C13 119.6(2)
C14 C15 C16 120.4(2)
C11 C16 C15 120.1(2)
O1 C20 C21 109.57(17)
C20 C21 C22 107.08(19)
C20 C21 C23 110.5(2)
C20 C21 C24 110.15(19)
C23 C21 C22 109.38(19)
C23 C21 C24 109.9(2)
C24 C21 C22 109.73(19)

loop_
_geom_bond_atom_site_label_1
_geom_bond_atom_site_label_2
_geom_bond_distance
O1 C10 1.437(3)
O1 C20 1.433(2)
O2 C2 1.375(3)
C1 C2 1.391(3)
C1 C6 1.394(3)
C1 C10 1.522(3)
C2 C3 1.391(3)
C3 C4 1.383(4)
C4 C5 1.371(5)
C5 C6 1.390(4)
C10 C11 1.519(3)
C11 C12 1.386(3)
C11 C16 1.385(3)
C12 C13 1.384(3)
C13 C14 1.385(3)
C14 C15 1.378(3)
C15 C16 1.395(3)
C20 C21 1.520(3)
C21 C22 1.529(3)
C21 C23 1.524(3)
C21 C24 1.526(3)

loop_
_geom_hbond_atom_site_label_D
_geom_hbond_atom_site_label_H
_geom_hbond_atom_site_label_A
_geom_hbond_distance_DH
_geom_hbond_distance_HA
_geom_hbond_distance_DA
_geom_hbond_angle_DHA
O2 H2 O1 0.84 1.86 2.585(2) 143.7

loop_
_geom_torsion_atom_site_label_1
_geom_torsion_atom_site_label_2
_geom_torsion_atom_site_label_3
_geom_torsion_atom_site_label_4
_geom_torsion
O1 C10 C11 C12 -48.2(3)
O1 C10 C11 C16 132.9(2)
O1 C20 C21 C22 -179.72(18)
O1 C20 C21 C23 -60.7(2)
O1 C20 C21 C24 61.0(3)
O2 C2 C3 C4 179.9(2)
C1 C2 C3 C4 0.1(4)
C1 C10 C11 C12 73.1(3)
C1 C10 C11 C16 -105.8(2)
C2 C1 C6 C5 1.6(3)
C2 C1 C10 O1 31.9(3)
C2 C1 C10 C11 -92.4(3)
C2 C3 C4 C5 1.0(4)
C3 C4 C5 C6 -0.7(4)
C4 C5 C6 C1 -0.6(4)
C6 C1 C2 O2 178.9(2)
C6 C1 C2 C3 -1.3(3)
C6 C1 C10 O1 -150.0(2)
C6 C1 C10 C11 85.8(2)
C10 O1 C20 C21 -178.31(18)
C10 C1 C2 O2 -3.0(3)
C10 C1 C2 C3 176.8(2)
C10 C1 C6 C5 -176.7(2)
C10 C11 C12 C13 -177.79(19)
C10 C11 C16 C15 177.6(2)
C11 C12 C13 C14 0.0(3)
C12 C11 C16 C15 -1.3(3)
C12 C13 C14 C15 -0.9(3)
C13 C14 C15 C16 0.7(4)
C14 C15 C16 C11 0.4(4)
C16 C11 C12 C13 1.1(3)
C20 O1 C10 C1 165.92(17)
C20 O1 C10 C11 -70.0(2)
